data_4104059
loop_
_publ_author_name
'Sunirban Das'
'Hyunuk Kim'
'Kimoon Kim'

_publ_section_title
;
 Metathesis in Single Crystal: Complete and Reversible Exchange of Metal
 Ions Constituting the Frameworks of Metal-Organic Frameworks
;
_journal_name_full 'Journal of the American Chemical Society'
_journal_page_first 3814
_journal_page_last 3815
_journal_paper_doi 10.1021/ja808995d
_journal_volume 131
_journal_year 2009
_chemical_formula_moiety 'C28 H26 Cd0.76 O5.25 Pb0.24, 1.5O'
_chemical_formula_sum 'C28 H26 Cd0.76 O6.75 Pb0.24'
_chemical_formula_weight 605.64
_chemical_name_systematic
; 
 ? 
;
_space_group_IT_number 226
_symmetry_cell_setting cubic
_symmetry_space_group_name_Hall '-F 4a 2 3'
_symmetry_space_group_name_H-M 'F m -3 c'
_atom_sites_solution_hydrogens geom
_atom_sites_solution_primary direct
_atom_sites_solution_secondary difmap
_audit_creation_method SHELXL-97
_cell_angle_alpha 90.00
_cell_angle_beta 90.00
_cell_angle_gamma 90.00
_cell_formula_units_Z 96
_cell_length_a 48.686(6)
_cell_length_b 48.686(6)
_cell_length_c 48.686(6)
_cell_measurement_reflns_used 3360
_cell_measurement_temperature 90(2)
_cell_measurement_theta_max 29.30
_cell_measurement_theta_min 2.60
_cell_volume 115402(2)
_computing_cell_refinement 'DENZO (Z. Otwinowski and W. Minor, 1997)'
_computing_data_collection 'ADSC Quantum software'
_computing_data_reduction 'HKL2000 (Z. Otwinowski and W. Minor, 1997)'
_computing_structure_refinement 'SHELXL-97 (Sheldrick, 1997)'
_computing_structure_solution 'SHELXS-97 (Sheldrick, 1990)'
_diffrn_ambient_temperature 90(2)
_diffrn_measured_fraction_theta_full 0.986
_diffrn_measured_fraction_theta_max 0.986
_diffrn_measurement_device_type 'ADSC Quantum 210'
_diffrn_measurement_method \w-scan
_diffrn_radiation_monochromator 'Si (111)'
_diffrn_radiation_source 'PAL 4A MXW Beamline'
_diffrn_radiation_type synchrotron
_diffrn_radiation_wavelength 0.90000
_diffrn_reflns_av_R_equivalents 0.0328
_diffrn_reflns_av_sigmaI/netI 0.0114
_diffrn_reflns_limit_h_max 35
_diffrn_reflns_limit_h_min -52
_diffrn_reflns_limit_k_max 52
_diffrn_reflns_limit_k_min -52
_diffrn_reflns_limit_l_max 36
_diffrn_reflns_limit_l_min -52
_diffrn_reflns_number 62067
_diffrn_reflns_theta_full 29.30
_diffrn_reflns_theta_max 29.30
_diffrn_reflns_theta_min 2.60
_exptl_absorpt_coefficient_mu 1.654
_exptl_absorpt_correction_T_max 0.9073
_exptl_absorpt_correction_T_min 0.8521
_exptl_absorpt_process_details HKL2000
_exptl_crystal_density_diffrn 0.837
_exptl_crystal_density_method 'not measured'
_exptl_crystal_F_000 29199
_exptl_crystal_size_max 0.10
_exptl_crystal_size_mid 0.10
_exptl_crystal_size_min 0.06
_refine_diff_density_max 1.193
_refine_diff_density_min -0.590
_refine_diff_density_rms 0.119
_refine_ls_extinction_coef 0.000137(16)
_refine_ls_extinction_expression Fc^*^=kFc[1+0.001xFc^2^\l^3^/sin(2\q)]^-1/4^
_refine_ls_extinction_method SHELXL
_refine_ls_goodness_of_fit_ref 1.077
_refine_ls_hydrogen_treatment constr
_refine_ls_matrix_type full
_refine_ls_number_parameters 182
_refine_ls_number_reflns 3360
_refine_ls_number_restraints 0
_refine_ls_restrained_S_all 1.077
_refine_ls_R_factor_all 0.0875
_refine_ls_R_factor_gt 0.0800
_refine_ls_shift/su_max 0.000
_refine_ls_shift/su_mean 0.000
_refine_ls_structure_factor_coef Fsqd
_refine_ls_weighting_details 'calc w=1/[\s^2^(Fo^2^)+(0.1855P)^2^+102.0071P] where P=(Fo^2^+2Fc^2^)/3'
_refine_ls_weighting_scheme calc
_refine_ls_wR_factor_gt 0.2276
_refine_ls_wR_factor_ref 0.2398
_reflns_number_gt 2837
_reflns_number_total 3360
_reflns_threshold_expression >2sigma(I)
_cod_data_source_file ja808995d_si_002_06.cif
_cod_data_source_block 1-10m
_cod_original_cell_volume 115401(23)
_cod_database_code 4104059

loop_
_symmetry_equiv_pos_as_xyz
'x, y, z'
'-x, -y, z'
'-x, y, -z'
'x, -y, -z'
'z, x, y'
'z, -x, -y'
'-z, -x, y'
'-z, x, -y'
'y, z, x'
'-y, z, -x'
'y, -z, -x'
'-y, -z, x'
'y+1/2, x+1/2, -z+1/2'
'-y+1/2, -x+1/2, -z+1/2'
'y+1/2, -x+1/2, z+1/2'
'-y+1/2, x+1/2, z+1/2'
'x+1/2, z+1/2, -y+1/2'
'-x+1/2, z+1/2, y+1/2'
'-x+1/2, -z+1/2, -y+1/2'
'x+1/2, -z+1/2, y+1/2'
'z+1/2, y+1/2, -x+1/2'
'z+1/2, -y+1/2, x+1/2'
'-z+1/2, y+1/2, x+1/2'
'-z+1/2, -y+1/2, -x+1/2'
'x, y+1/2, z+1/2'
'-x, -y+1/2, z+1/2'
'-x, y+1/2, -z+1/2'
'x, -y+1/2, -z+1/2'
'z, x+1/2, y+1/2'
'z, -x+1/2, -y+1/2'
'-z, -x+1/2, y+1/2'
'-z, x+1/2, -y+1/2'
'y, z+1/2, x+1/2'
'-y, z+1/2, -x+1/2'
'y, -z+1/2, -x+1/2'
'-y, -z+1/2, x+1/2'
'y+1/2, x+1, -z+1'
'-y+1/2, -x+1, -z+1'
'y+1/2, -x+1, z+1'
'-y+1/2, x+1, z+1'
'x+1/2, z+1, -y+1'
'-x+1/2, z+1, y+1'
'-x+1/2, -z+1, -y+1'
'x+1/2, -z+1, y+1'
'z+1/2, y+1, -x+1'
'z+1/2, -y+1, x+1'
'-z+1/2, y+1, x+1'
'-z+1/2, -y+1, -x+1'
'x+1/2, y, z+1/2'
'-x+1/2, -y, z+1/2'
'-x+1/2, y, -z+1/2'
'x+1/2, -y, -z+1/2'
'z+1/2, x, y+1/2'
'z+1/2, -x, -y+1/2'
'-z+1/2, -x, y+1/2'
'-z+1/2, x, -y+1/2'
'y+1/2, z, x+1/2'
'-y+1/2, z, -x+1/2'
'y+1/2, -z, -x+1/2'
'-y+1/2, -z, x+1/2'
'y+1, x+1/2, -z+1'
'-y+1, -x+1/2, -z+1'
'y+1, -x+1/2, z+1'
'-y+1, x+1/2, z+1'
'x+1, z+1/2, -y+1'
'-x+1, z+1/2, y+1'
'-x+1, -z+1/2, -y+1'
'x+1, -z+1/2, y+1'
'z+1, y+1/2, -x+1'
'z+1, -y+1/2, x+1'
'-z+1, y+1/2, x+1'
'-z+1, -y+1/2, -x+1'
'x+1/2, y+1/2, z'
'-x+1/2, -y+1/2, z'
'-x+1/2, y+1/2, -z'
'x+1/2, -y+1/2, -z'
'z+1/2, x+1/2, y'
'z+1/2, -x+1/2, -y'
'-z+1/2, -x+1/2, y'
'-z+1/2, x+1/2, -y'
'y+1/2, z+1/2, x'
'-y+1/2, z+1/2, -x'
'y+1/2, -z+1/2, -x'
'-y+1/2, -z+1/2, x'
'y+1, x+1, -z+1/2'
'-y+1, -x+1, -z+1/2'
'y+1, -x+1, z+1/2'
'-y+1, x+1, z+1/2'
'x+1, z+1, -y+1/2'
'-x+1, z+1, y+1/2'
'-x+1, -z+1, -y+1/2'
'x+1, -z+1, y+1/2'
'z+1, y+1, -x+1/2'
'z+1, -y+1, x+1/2'
'-z+1, y+1, x+1/2'
'-z+1, -y+1, -x+1/2'
'-x, -y, -z'
'x, y, -z'
'x, -y, z'
'-x, y, z'
'-z, -x, -y'
'-z, x, y'
'z, x, -y'
'z, -x, y'
'-y, -z, -x'
'y, -z, x'
'-y, z, x'
'y, z, -x'
'-y-1/2, -x-1/2, z-1/2'
'y-1/2, x-1/2, z-1/2'
'-y-1/2, x-1/2, -z-1/2'
'y-1/2, -x-1/2, -z-1/2'
'-x-1/2, -z-1/2, y-1/2'
'x-1/2, -z-1/2, -y-1/2'
'x-1/2, z-1/2, y-1/2'
'-x-1/2, z-1/2, -y-1/2'
'-z-1/2, -y-1/2, x-1/2'
'-z-1/2, y-1/2, -x-1/2'
'z-1/2, -y-1/2, -x-1/2'
'z-1/2, y-1/2, x-1/2'
'-x, -y+1/2, -z+1/2'
'x, y+1/2, -z+1/2'
'x, -y+1/2, z+1/2'
'-x, y+1/2, z+1/2'
'-z, -x+1/2, -y+1/2'
'-z, x+1/2, y+1/2'
'z, x+1/2, -y+1/2'
'z, -x+1/2, y+1/2'
'-y, -z+1/2, -x+1/2'
'y, -z+1/2, x+1/2'
'-y, z+1/2, x+1/2'
'y, z+1/2, -x+1/2'
'-y-1/2, -x, z'
'y-1/2, x, z'
'-y-1/2, x, -z'
'y-1/2, -x, -z'
'-x-1/2, -z, y'
'x-1/2, -z, -y'
'x-1/2, z, y'
'-x-1/2, z, -y'
'-z-1/2, -y, x'
'-z-1/2, y, -x'
'z-1/2, -y, -x'
'z-1/2, y, x'
'-x+1/2, -y, -z+1/2'
'x+1/2, y, -z+1/2'
'x+1/2, -y, z+1/2'
'-x+1/2, y, z+1/2'
'-z+1/2, -x, -y+1/2'
'-z+1/2, x, y+1/2'
'z+1/2, x, -y+1/2'
'z+1/2, -x, y+1/2'
'-y+1/2, -z, -x+1/2'
'y+1/2, -z, x+1/2'
'-y+1/2, z, x+1/2'
'y+1/2, z, -x+1/2'
'-y, -x-1/2, z'
'y, x-1/2, z'
'-y, x-1/2, -z'
'y, -x-1/2, -z'
'-x, -z-1/2, y'
'x, -z-1/2, -y'
'x, z-1/2, y'
'-x, z-1/2, -y'
'-z, -y-1/2, x'
'-z, y-1/2, -x'
'z, -y-1/2, -x'
'z, y-1/2, x'
'-x+1/2, -y+1/2, -z'
'x+1/2, y+1/2, -z'
'x+1/2, -y+1/2, z'
'-x+1/2, y+1/2, z'
'-z+1/2, -x+1/2, -y'
'-z+1/2, x+1/2, y'
'z+1/2, x+1/2, -y'
'z+1/2, -x+1/2, y'
'-y+1/2, -z+1/2, -x'
'y+1/2, -z+1/2, x'
'-y+1/2, z+1/2, x'
'y+1/2, z+1/2, -x'
'-y, -x, z-1/2'
'y, x, z-1/2'
'-y, x, -z-1/2'
'y, -x, -z-1/2'
'-x, -z, y-1/2'
'x, -z, -y-1/2'
'x, z, y-1/2'
'-x, z, -y-1/2'
'-z, -y, x-1/2'
'-z, y, -x-1/2'
'z, -y, -x-1/2'
'z, y, x-1/2'

loop_
_atom_site_label
_atom_site_type_symbol
_atom_site_fract_x
_atom_site_fract_y
_atom_site_fract_z
_atom_site_U_iso_or_equiv
_atom_site_adp_type
_atom_site_occupancy
_atom_site_symmetry_multiplicity
_atom_site_calc_flag
_atom_site_refinement_flags
Pb1 Pb 0.30800(19) 0.2193(2) 0.0000 0.059(3) Uani 0.08 2 d SP
Pb2 Pb 0.5000 0.18488(13) 0.21432(16) 0.0747(18) Uani 0.16 2 d SP
Cd1 Cd 0.5000 0.19908(4) 0.22418(3) 0.0756(7) Uani 0.76 2 d SP
O1 O 0.46901(11) 0.19920(15) 0.26115(12) 0.1507(18) Uani 1 1 d .
O2 O 0.46523(11) 0.16180(14) 0.23722(13) 0.1529(19) Uani 1 1 d .
O3 O 0.5000 0.2500 0.2500 0.157(5) Uani 1 8 d S
C1 C 0.45780(13) 0.17549(18) 0.25742(17) 0.120(2) Uani 1 1 d .
C2 C 0.43584(13) 0.16641(17) 0.27575(13) 0.1134(19) Uani 1 1 d .
C3 C 0.42761(13) 0.18235(17) 0.29792(14) 0.119(2) Uani 1 1 d .
H3 H 0.4365 0.1993 0.3017 0.143 Uiso 1 1 calc R
C4 C 0.40638(12) 0.17328(14) 0.31439(13) 0.1100(18) Uani 1 1 d .
C5 C 0.39210(13) 0.14942(14) 0.30855(12) 0.1091(17) Uani 1 1 d .
C6 C 0.40102(14) 0.13364(15) 0.28682(13) 0.1156(18) Uani 1 1 d .
H6 H 0.3920 0.1168 0.2829 0.139 Uiso 1 1 calc R
C7 C 0.42240(13) 0.14160(15) 0.27093(14) 0.117(2) Uani 1 1 d .
H7 H 0.4283 0.1301 0.2563 0.140 Uiso 1 1 calc R
C8 C 0.39573(15) 0.18726(14) 0.34009(15) 0.1162(19) Uani 1 1 d .
C9 C 0.37216(13) 0.16830(14) 0.34801(12) 0.1075(17) Uani 1 1 d .
C10 C 0.36976(13) 0.14642(13) 0.32925(13) 0.1072(18) Uani 1 1 d .
C11 C 0.41969(17) 0.1864(2) 0.36144(18) 0.152(3) Uani 1 1 d .
H11A H 0.4352 0.1974 0.3542 0.183 Uiso 1 1 calc R
H11B H 0.4134 0.1953 0.3786 0.183 Uiso 1 1 calc R
C12 C 0.4303(2) 0.1573(2) 0.3685(2) 0.171(4) Uani 1 1 d .
H12A H 0.4148 0.1455 0.3735 0.256 Uiso 1 1 calc R
H12B H 0.4432 0.1584 0.3839 0.256 Uiso 1 1 calc R
H12C H 0.4397 0.1496 0.3524 0.256 Uiso 1 1 calc R
C13 C 0.38579(19) 0.21624(17) 0.33337(18) 0.147(3) Uani 1 1 d .
H13A H 0.4015 0.2270 0.3262 0.176 Uiso 1 1 calc R
H13B H 0.3796 0.2251 0.3506 0.176 Uiso 1 1 calc R
C14 C 0.3622(2) 0.21732(19) 0.3122(3) 0.172(4) Uani 1 1 d .
H14A H 0.3666 0.2053 0.2967 0.258 Uiso 1 1 calc R
H14B H 0.3599 0.2362 0.3057 0.258 Uiso 1 1 calc R
H14C H 0.3451 0.2111 0.3209 0.258 Uiso 1 1 calc R
O4 O 0.4528(4) 0.2500 0.2500 0.207(6) Uiso 1 4 d S
O5 O 0.5000 0.1108(12) 0.2840(10) 0.35(2) Uiso 0.50 2 d SP
O6 O 0.5000 0.1987(7) 0.1349(8) 0.274(15) Uiso 0.50 2 d SP
O7 O 0.5000 0.1187(8) 0.1959(6) 0.257(13) Uiso 0.50 2 d SP
O8 O 0.5000 0.1489(13) 0.1723(14) 0.42(3) Uiso 0.50 2 d SP

loop_
_atom_site_aniso_label
_atom_site_aniso_U_11
_atom_site_aniso_U_22
_atom_site_aniso_U_33
_atom_site_aniso_U_23
_atom_site_aniso_U_13
_atom_site_aniso_U_12
Pb1 0.062(7) 0.080(6) 0.035(2) 0.000 0.000 0.068(3)
Pb2 0.0656(16) 0.069(3) 0.090(3) -0.050(2) 0.000 0.000
Cd1 0.0623(6) 0.0996(14) 0.0648(8) 0.0135(9) 0.000 0.000
O1 0.100(3) 0.207(6) 0.145(4) 0.017(4) 0.000(3) -0.015(3)
O2 0.124(4) 0.204(5) 0.132(4) -0.002(4) 0.037(3) -0.016(3)
O3 0.211(15) 0.130(6) 0.130(6) 0.000 0.000 0.000
C1 0.084(4) 0.154(6) 0.123(5) -0.004(4) -0.008(4) -0.023(4)
C2 0.086(4) 0.156(6) 0.098(4) 0.004(4) 0.005(3) -0.004(4)
C3 0.096(4) 0.149(5) 0.111(4) 0.000(4) -0.008(3) -0.018(4)
C4 0.094(3) 0.129(5) 0.107(4) -0.005(3) 0.004(3) -0.024(3)
C5 0.101(4) 0.123(5) 0.103(4) -0.011(3) 0.007(3) -0.012(3)
C6 0.112(4) 0.125(5) 0.110(4) -0.015(4) 0.018(4) -0.009(4)
C7 0.098(4) 0.142(5) 0.110(4) -0.017(4) 0.010(3) 0.000(4)
C8 0.112(4) 0.118(5) 0.119(4) -0.018(4) 0.015(4) -0.024(3)
C9 0.108(4) 0.111(4) 0.104(4) -0.012(3) 0.009(3) -0.014(3)
C10 0.106(4) 0.109(4) 0.107(4) -0.018(3) 0.013(3) -0.018(3)
C11 0.127(5) 0.185(8) 0.145(6) -0.041(6) 0.003(5) -0.029(5)
C12 0.159(7) 0.178(9) 0.175(8) 0.005(7) -0.025(6) 0.007(7)
C13 0.151(7) 0.141(6) 0.149(6) -0.022(5) 0.029(5) -0.044(5)
C14 0.171(9) 0.134(6) 0.211(10) 0.027(6) 0.016(7) 0.002(6)

loop_
_atom_type_symbol
_atom_type_description
_atom_type_scat_dispersion_real
_atom_type_scat_dispersion_imag
_atom_type_scat_source
C C -0.0020 0.0028 'International Tables Vol C Tables 4.2.6.8 and 6.1.1.4'
H H 0.0000 0.0000 'International Tables Vol C Tables 4.2.6.8 and 6.1.1.4'
O O -0.0042 0.0102 'International Tables Vol C Tables 4.2.6.8 and 6.1.1.4'
Cd Cd -0.7419 1.8394 'International Tables Vol C Tables 4.2.6.8 and 6.1.1.4'
Pb Pb -8.3739 9.2368 'International Tables Vol C Tables 4.2.6.8 and 6.1.1.4'

loop_
_geom_angle_atom_site_label_1
_geom_angle_atom_site_label_2
_geom_angle_atom_site_label_3
_geom_angle
_geom_angle_site_symmetry_1
_geom_angle_site_symmetry_3
O2 Pb1 O2 89.4(5) 58 155_554
O2 Pb1 O1 51.7(3) 58 58
O2 Pb1 O1 102.1(5) 155_554 58
O2 Pb1 O1 102.1(5) 58 155_554
O2 Pb1 O1 51.7(3) 155_554 155_554
O1 Pb1 O1 72.2(4) 58 155_554
Pb1 Pb2 Cd1 0(2) 79 .
Pb1 Pb2 O2 97.0(19) 79 .
Cd1 Pb2 O2 97.1(5) . .
Pb1 Pb2 O2 97.0(19) 79 100_655
Cd1 Pb2 O2 97.1(5) . 100_655
O2 Pb2 O2 93.8(4) . 100_655
Pb1 Pb2 O8 165(3) 79 .
Cd1 Pb2 O8 165.4(16) . .
O2 Pb2 O8 92.9(10) . .
O2 Pb2 O8 92.9(10) 100_655 .
Pb1 Cd1 Pb2 0(2) 79 .
Pb1 Cd1 O1 116.0(13) 79 100_655
Pb2 Cd1 O1 116.1(5) . 100_655
Pb1 Cd1 O1 116.0(13) 79 .
Pb2 Cd1 O1 116.1(5) . .
O1 Cd1 O1 80.0(3) 100_655 .
Pb1 Cd1 O2 63.8(12) 79 .
Pb2 Cd1 O2 63.9(5) . .
O1 Cd1 O2 103.7(2) 100_655 .
O1 Cd1 O2 52.2(2) . .
Pb1 Cd1 O2 63.8(12) 79 100_655
Pb2 Cd1 O2 63.9(5) . 100_655
O1 Cd1 O2 52.2(2) 100_655 100_655
O1 Cd1 O2 103.7(2) . 100_655
O2 Cd1 O2 82.7(3) . 100_655
C1 O1 Cd1 99.3(5) . .
C1 O1 Pb1 90.9(5) . 79
Cd1 O1 Pb1 8.47(17) . 79
C1 O2 Pb2 109.5(5) . .
C1 O2 Pb1 99.5(5) . 79
Pb2 O2 Pb1 10.0(2) . 79
C1 O2 Cd1 90.5(5) . .
Pb2 O2 Cd1 19.03(16) . .
Pb1 O2 Cd1 8.99(16) 79 .
O2 C1 O1 117.9(7) . .
O2 C1 C2 122.3(8) . .
O1 C1 C2 119.6(8) . .
C3 C2 C7 118.7(6) . .
C3 C2 C1 121.1(7) . .
C7 C2 C1 120.2(7) . .
C4 C3 C2 119.3(7) . .
C3 C4 C5 121.7(6) . .
C3 C4 C8 126.3(6) . .
C5 C4 C8 112.0(5) . .
C6 C5 C4 117.9(6) . .
C6 C5 C10 134.0(6) . .
C4 C5 C10 108.1(5) . .
C7 C6 C5 121.5(7) . .
C6 C7 C2 120.9(6) . .
C4 C8 C9 101.2(5) . .
C4 C8 C13 110.3(6) . .
C9 C8 C13 112.1(6) . .
C4 C8 C11 106.3(6) . .
C9 C8 C11 112.2(6) . .
C13 C8 C11 113.9(6) . .
C10 C9 C10 120.2(7) 84 .
C10 C9 C8 128.9(5) 84 .
C10 C9 C8 110.9(5) . .
C9 C10 C9 119.8(6) 30 .
C9 C10 C5 132.4(6) 30 .
C9 C10 C5 107.7(5) . .
C12 C11 C8 115.0(7) . .
C8 C13 C14 114.2(6) . .

loop_
_geom_bond_atom_site_label_1
_geom_bond_atom_site_label_2
_geom_bond_distance
_geom_bond_site_symmetry_2
Pb1 O2 2.406(10) 58
Pb1 O2 2.406(10) 155_554
Pb1 O1 2.561(10) 58
Pb1 O1 2.561(10) 155_554
Pb2 Pb1 0.422(9) 79
Pb2 Cd1 0.842(6) .
Pb2 O2 2.318(8) .
Pb2 O2 2.318(8) 100_655
Pb2 O8 2.69(7) .
Cd1 Pb1 0.419(6) 79
Cd1 O1 2.348(6) 100_655
Cd1 O1 2.349(6) .
Cd1 O2 2.562(6) .
Cd1 O2 2.562(6) 100_655
O1 C1 1.290(9) .
O1 Pb1 2.560(10) 79
O2 C1 1.242(9) .
O2 Pb1 2.406(10) 79
C1 C2 1.461(9) .
C2 C3 1.389(10) .
C2 C7 1.394(10) .
C3 C4 1.381(9) .
C4 C5 1.384(9) .
C4 C8 1.516(9) .
C5 C6 1.378(9) .
C5 C10 1.490(9) .
C6 C7 1.353(9) .
C8 C9 1.522(9) .
C8 C13 1.527(11) .
C8 C11 1.563(12) .
C9 C10 1.398(8) 84
C9 C10 1.408(8) .
C10 C9 1.398(8) 30
C11 C12 1.544(13) .
C13 C14 1.542(14) .
O5 O6 1.44(6) 89_445
O6 O5 1.44(6) 161_665
